data_4326754
loop_
_publ_author_name
'Ting Zhu'
'Truman C. Wambach'
'Michael D. Fryzuk'

_publ_contact_author_email fryzuk@chem.ubc.ca
_publ_contact_author_name 'Michael D. Fryzuk'
_publ_section_title
;
 New Cyclopentenyl-Linked [NPN] Ligands and Their Coordination Chemistry
 with Zirconium: Synthesis of a Dinuclear Side-On-Bound Dinitrogen Complex
;
_journal_name_full 'Inorganic Chemistry'
_journal_page_first 11212
_journal_page_last 11221
_journal_paper_doi 10.1021/ic201762r
_journal_volume 50
_journal_year 2011
_chemical_formula_sum 'C32 H37 N2 O0.25 P'
_chemical_formula_weight 484.61
_chemical_name_systematic
;
 ?
;
_space_group_IT_number 14
_symmetry_cell_setting monoclinic
_symmetry_space_group_name_Hall '-P 2ybc'
_symmetry_space_group_name_H-M 'P 1 21/c 1'
_atom_sites_solution_hydrogens geom
_atom_sites_solution_primary direct
_atom_sites_solution_secondary difmap
_audit_creation_method SHELXL-97
_cell_angle_alpha 90.000(5)
_cell_angle_beta 112.681(5)
_cell_angle_gamma 90.000(5)
_cell_formula_units_Z 4
_cell_length_a 17.223(5)
_cell_length_b 10.478(5)
_cell_length_c 15.969(5)
_cell_measurement_reflns_used 4664
_cell_measurement_temperature 100(2)
_cell_measurement_theta_max 25.1
_cell_measurement_theta_min 2.3
_cell_volume 2658.9(17)
_computing_structure_refinement 'SHELXL-97 (Sheldrick, 2008)'
_diffrn_ambient_temperature 100(2)
_diffrn_measured_fraction_theta_full 0.988
_diffrn_measured_fraction_theta_max 0.988
_diffrn_measurement_device_type 'Bruker x8 APEX II'
_diffrn_measurement_method 'area detector'
_diffrn_radiation_monochromator graphite
_diffrn_radiation_source 'fine-focus sealed tube'
_diffrn_radiation_type MoK\a
_diffrn_radiation_wavelength 0.71069
_diffrn_reflns_av_R_equivalents 0.0295
_diffrn_reflns_av_sigmaI/netI 0.0375
_diffrn_reflns_limit_h_max 19
_diffrn_reflns_limit_h_min -20
_diffrn_reflns_limit_k_max 12
_diffrn_reflns_limit_k_min -12
_diffrn_reflns_limit_l_max 19
_diffrn_reflns_limit_l_min -19
_diffrn_reflns_number 16818
_diffrn_reflns_theta_full 25.07
_diffrn_reflns_theta_max 25.07
_diffrn_reflns_theta_min 2.33
_exptl_absorpt_coefficient_mu 0.128
_exptl_absorpt_correction_T_max .985
_exptl_absorpt_correction_T_min .975
_exptl_absorpt_correction_type multi-scan
_exptl_crystal_colour clear
_exptl_crystal_density_diffrn 1.211
_exptl_crystal_description Plates
_exptl_crystal_F_000 1040
_exptl_crystal_size_max 0.2
_exptl_crystal_size_mid 0.2
_exptl_crystal_size_min 0.12
_refine_diff_density_max 0.747
_refine_diff_density_min -0.402
_refine_diff_density_rms 0.053
_refine_ls_extinction_method none
_refine_ls_goodness_of_fit_ref 1.033
_refine_ls_hydrogen_treatment mixed
_refine_ls_matrix_type full
_refine_ls_number_parameters 334
_refine_ls_number_reflns 4664
_refine_ls_number_restraints 6
_refine_ls_restrained_S_all 1.033
_refine_ls_R_factor_all 0.0815
_refine_ls_R_factor_gt 0.0528
_refine_ls_shift/su_max 0.000
_refine_ls_shift/su_mean 0.000
_refine_ls_structure_factor_coef Fsqd
_refine_ls_weighting_details 'calc w=1/[\s^2^(Fo^2^)+(0.0579P)^2^+3.3439P] where P=(Fo^2^+2Fc^2^)/3'
_refine_ls_weighting_scheme calc
_refine_ls_wR_factor_gt 0.1298
_refine_ls_wR_factor_ref 0.1486
_reflns_number_gt 3373
_reflns_number_total 4664
_reflns_threshold_expression >2\s(I)
_cod_data_source_file ic201762r_si_002_7.cif
_cod_data_source_block mf836
_cod_database_code 4326754

loop_
_symmetry_equiv_pos_as_xyz
'x, y, z'
'-x, y+1/2, -z+1/2'
'-x, -y, -z'
'x, -y-1/2, z-1/2'

loop_
_atom_site_label
_atom_site_type_symbol
_atom_site_fract_x
_atom_site_fract_y
_atom_site_fract_z
_atom_site_U_iso_or_equiv
_atom_site_adp_type
_atom_site_occupancy
_atom_site_symmetry_multiplicity
_atom_site_calc_flag
_atom_site_refinement_flags
_atom_site_disorder_assembly
_atom_site_disorder_group
P1 P 0.17344(4) 0.19843(7) 0.28653(5) 0.0287(2) Uani 1 1 d . . .
N1 N 0.34206(13) 0.0005(2) 0.32062(15) 0.0288(5) Uani 1 1 d . A .
C23 C 0.20635(17) 0.5366(3) 0.12242(18) 0.0282(6) Uani 1 1 d . . .
N2 N 0.21312(14) 0.4203(2) 0.17049(16) 0.0293(5) Uani 1 1 d . A .
C17 C 0.38886(16) -0.0809(3) 0.28580(19) 0.0275(6) Uani 1 1 d . . .
C6 C 0.25725(17) 0.4126(3) 0.25530(19) 0.0291(6) Uani 1 1 d . . .
C1 C 0.26626(17) -0.0280(3) 0.30690(19) 0.0287(6) Uani 1 1 d . . .
C18 C 0.38643(17) -0.0618(3) 0.1985(2) 0.0332(7) Uani 1 1 d . . .
C24 C 0.13075(17) 0.6052(3) 0.09293(19) 0.0318(7) Uani 1 1 d . . .
C13 C 0.12795(17) 0.3122(3) 0.5129(2) 0.0349(7) Uani 1 1 d . A .
H13 H 0.1394 0.2847 0.5719 0.042 Uiso 1 1 calc R . .
C27 C 0.26285(19) 0.6865(3) 0.04797(19) 0.0358(7) Uani 1 1 d . . .
H27 H 0.3067 0.7142 0.0322 0.043 Uiso 1 1 calc R . .
C25 C 0.12413(19) 0.7155(3) 0.04269(19) 0.0352(7) Uani 1 1 d . . .
H25 H 0.0742 0.7618 0.0228 0.042 Uiso 1 1 calc R . .
C3 C 0.13836(17) -0.0390(3) 0.3360(2) 0.0313(6) Uani 1 1 d . . .
H3A H 0.1419 -0.0710 0.3943 0.038 Uiso 1 1 calc R A .
H3B H 0.0861 0.0078 0.3078 0.038 Uiso 1 1 calc R . .
C28 C 0.27253(17) 0.5738(3) 0.09768(19) 0.0323(7) Uani 1 1 d . . .
C11 C 0.13618(16) 0.2782(3) 0.36671(19) 0.0287(6) Uani 1 1 d . A .
C2 C 0.21442(17) 0.0472(3) 0.34735(19) 0.0269(6) Uani 1 1 d . A .
C26 C 0.1901(2) 0.7577(3) 0.02172(19) 0.0369(7) Uani 1 1 d . . .
H26 H 0.1856 0.8337 -0.0099 0.044 Uiso 1 1 calc R . .
C32 C 0.35093(18) 0.4945(3) 0.1217(2) 0.0419(8) Uani 1 1 d . . .
H32A H 0.3469 0.4212 0.1559 0.063 Uiso 0.50 1 calc PR . .
H32B H 0.3990 0.5446 0.1576 0.063 Uiso 0.50 1 calc PR . .
H32C H 0.3570 0.4673 0.0672 0.063 Uiso 0.50 1 calc PR . .
H32D H 0.3883 0.5342 0.0979 0.063 Uiso 0.50 1 calc PR . .
H32E H 0.3363 0.4108 0.0962 0.063 Uiso 0.50 1 calc PR . .
H32F H 0.3783 0.4881 0.1866 0.063 Uiso 0.50 1 calc PR . .
C9 C 0.37214(18) 0.4465(3) 0.3966(2) 0.0374(7) Uani 1 1 d . . .
H9A H 0.4209 0.4324 0.3815 0.045 Uiso 1 1 calc R A .
H9B H 0.3893 0.4937 0.4531 0.045 Uiso 1 1 calc R . .
C19 C 0.43698(18) -0.1383(3) 0.1694(2) 0.0405(8) Uani 1 1 d . . .
H19 H 0.4367 -0.1260 0.1116 0.049 Uiso 1 1 calc R . .
C8 C 0.33084(17) 0.3202(3) 0.4035(2) 0.0354(7) Uani 1 1 d . A .
H8A H 0.3727 0.2535 0.4269 0.042 Uiso 1 1 calc R . .
H8B H 0.3003 0.3285 0.4431 0.042 Uiso 1 1 calc R . .
C16 C 0.09083(19) 0.3894(3) 0.3369(2) 0.0397(7) Uani 1 1 d . . .
H16 H 0.0762 0.4151 0.2770 0.048 Uiso 1 1 calc R A .
C21 C 0.48867(18) -0.2501(3) 0.3100(2) 0.0394(8) Uani 1 1 d . . .
H21 H 0.5224 -0.3140 0.3467 0.047 Uiso 1 1 calc R . .
C22 C 0.44012(17) -0.1746(3) 0.3428(2) 0.0328(7) Uani 1 1 d . . .
C15 C 0.0669(2) 0.4629(3) 0.3945(2) 0.0491(9) Uani 1 1 d . A .
H15 H 0.0378 0.5388 0.3738 0.059 Uiso 1 1 calc R . .
C7 C 0.27103(17) 0.2903(3) 0.3068(2) 0.0322(7) Uani 1 1 d . A .
C5 C 0.2156(2) -0.1396(3) 0.2569(3) 0.0571(10) Uani 1 1 d . A .
H5A H 0.2003 -0.1293 0.1922 0.068 Uiso 1 1 calc R . .
H5B H 0.2480 -0.2176 0.2761 0.068 Uiso 1 1 calc R . .
C14 C 0.08592(18) 0.4244(3) 0.4826(2) 0.0388(7) Uani 1 1 d . . .
H14 H 0.0702 0.4746 0.5215 0.047 Uiso 1 1 calc R A .
C29 C 0.32822(19) 0.0361(3) 0.1372(2) 0.0426(8) Uani 1 1 d . . .
H29A H 0.3344 0.0366 0.0799 0.064 Uiso 1 1 calc R . .
H29B H 0.3420 0.1188 0.1647 0.064 Uiso 1 1 calc R . .
H29C H 0.2712 0.0153 0.1277 0.064 Uiso 1 1 calc R . .
C30 C 0.44223(19) -0.1936(3) 0.4365(2) 0.0429(8) Uani 1 1 d . . .
H30A H 0.4807 -0.2612 0.4659 0.064 Uiso 1 1 calc R . .
H30B H 0.3870 -0.2156 0.4331 0.064 Uiso 1 1 calc R . .
H30C H 0.4603 -0.1162 0.4707 0.064 Uiso 1 1 calc R . .
C12 C 0.15339(17) 0.2394(3) 0.4555(2) 0.0326(7) Uani 1 1 d . . .
H12 H 0.1824 0.1636 0.4766 0.039 Uiso 1 1 calc R A .
C31 C 0.05864(18) 0.5615(3) 0.1169(2) 0.0390(7) Uani 1 1 d . . .
H31A H 0.0740 0.4840 0.1515 0.058 Uiso 0.50 1 calc PR . .
H31B H 0.0101 0.5464 0.0623 0.058 Uiso 0.50 1 calc PR . .
H31C H 0.0458 0.6261 0.1522 0.058 Uiso 0.50 1 calc PR . .
H31D H 0.0127 0.6203 0.0925 0.058 Uiso 0.50 1 calc PR . .
H31E H 0.0765 0.5580 0.1817 0.058 Uiso 0.50 1 calc PR . .
H31F H 0.0408 0.4782 0.0918 0.058 Uiso 0.50 1 calc PR . .
C10 C 0.3030(2) 0.5174(3) 0.3203(2) 0.0413(8) Uani 1 1 d . A .
H10A H 0.2656 0.5615 0.3430 0.050 Uiso 1 1 calc R . .
H10B H 0.3268 0.5787 0.2913 0.050 Uiso 1 1 calc R . .
C20 C 0.48761(19) -0.2319(3) 0.2242(2) 0.0438(8) Uani 1 1 d . . .
H20 H 0.5208 -0.2824 0.2034 0.053 Uiso 1 1 calc R . .
O1 O 0.1205(8) 0.2140(15) 0.2086(9) 0.033(6) Uani 0.128(7) 1 d PU A 1
C4 C 0.1430(3) -0.1460(4) 0.2766(4) 0.0947(19) Uani 1 1 d . A .
H4A H 0.1425 -0.2264 0.3064 0.114 Uiso 1 1 calc R . .
H4B H 0.0937 -0.1436 0.2202 0.114 Uiso 1 1 calc R . .
H2 H 0.2467(17) 0.067(3) 0.4068(19) 0.025(7) Uiso 1 1 d . . .
H7 H 0.303(2) 0.234(3) 0.280(2) 0.049(9) Uiso 1 1 d . . .

loop_
_atom_site_aniso_label
_atom_site_aniso_U_11
_atom_site_aniso_U_22
_atom_site_aniso_U_33
_atom_site_aniso_U_23
_atom_site_aniso_U_13
_atom_site_aniso_U_12
P1 0.0257(4) 0.0268(4) 0.0354(4) 0.0042(3) 0.0138(3) 0.0032(3)
N1 0.0259(12) 0.0266(12) 0.0334(13) -0.0003(10) 0.0111(10) 0.0012(10)
C23 0.0328(15) 0.0255(14) 0.0246(14) -0.0046(12) 0.0090(12) -0.0022(12)
N2 0.0307(12) 0.0249(12) 0.0333(14) -0.0019(11) 0.0132(11) 0.0001(10)
C17 0.0218(14) 0.0260(14) 0.0368(16) -0.0043(13) 0.0135(12) -0.0042(11)
C6 0.0293(15) 0.0262(15) 0.0355(16) -0.0029(13) 0.0167(13) -0.0015(12)
C1 0.0298(15) 0.0252(14) 0.0320(15) -0.0008(12) 0.0131(12) 0.0018(12)
C18 0.0238(14) 0.0380(17) 0.0384(17) -0.0020(14) 0.0126(12) -0.0072(12)
C24 0.0341(16) 0.0317(16) 0.0293(15) -0.0058(13) 0.0118(12) 0.0003(12)
C13 0.0318(16) 0.0382(17) 0.0376(17) -0.0055(14) 0.0168(13) -0.0023(13)
C27 0.0392(17) 0.0389(17) 0.0315(16) -0.0002(14) 0.0161(13) -0.0054(14)
C25 0.0396(17) 0.0328(16) 0.0303(16) -0.0007(13) 0.0104(13) 0.0062(13)
C3 0.0301(15) 0.0294(15) 0.0387(16) 0.0018(13) 0.0181(13) 0.0014(12)
C28 0.0323(15) 0.0340(16) 0.0287(15) -0.0008(13) 0.0098(12) -0.0005(13)
C11 0.0233(14) 0.0266(15) 0.0359(16) -0.0033(12) 0.0110(12) -0.0032(11)
C2 0.0278(14) 0.0284(15) 0.0244(15) -0.0015(12) 0.0099(12) 0.0014(12)
C26 0.0498(19) 0.0319(16) 0.0276(16) 0.0042(13) 0.0133(14) 0.0022(14)
C32 0.0348(17) 0.0460(19) 0.0475(19) 0.0077(16) 0.0187(14) 0.0044(14)
C9 0.0313(16) 0.0417(18) 0.0401(17) -0.0010(15) 0.0147(13) -0.0033(13)
C19 0.0325(17) 0.052(2) 0.0439(18) -0.0094(16) 0.0228(14) -0.0092(15)
C8 0.0287(15) 0.0366(17) 0.0379(17) 0.0027(14) 0.0095(13) -0.0011(13)
C16 0.0402(17) 0.0369(17) 0.0378(17) -0.0023(14) 0.0103(14) 0.0108(14)
C21 0.0277(16) 0.0322(16) 0.061(2) 0.0002(15) 0.0196(15) 0.0023(13)
C22 0.0243(14) 0.0304(16) 0.0453(18) -0.0005(14) 0.0152(13) -0.0002(12)
C15 0.0464(19) 0.0390(18) 0.054(2) -0.0040(17) 0.0102(16) 0.0186(15)
C7 0.0273(15) 0.0299(16) 0.0384(17) 0.0066(13) 0.0118(13) 0.0014(12)
C5 0.047(2) 0.051(2) 0.091(3) -0.038(2) 0.045(2) -0.0205(17)
C14 0.0337(16) 0.0384(17) 0.0437(19) -0.0141(15) 0.0144(14) 0.0016(14)
C29 0.0372(17) 0.053(2) 0.0410(18) 0.0075(16) 0.0186(14) -0.0034(15)
C30 0.0375(17) 0.0461(19) 0.0451(19) 0.0118(16) 0.0161(14) 0.0113(15)
C12 0.0306(15) 0.0282(15) 0.0414(18) -0.0004(13) 0.0164(13) 0.0014(12)
C31 0.0365(17) 0.0390(17) 0.0433(18) 0.0037(15) 0.0175(14) 0.0047(14)
C10 0.0465(19) 0.0361(17) 0.0419(18) -0.0050(15) 0.0178(15) -0.0044(14)
C20 0.0288(16) 0.0426(19) 0.067(2) -0.0125(17) 0.0265(16) -0.0022(14)
O1 0.020(9) 0.048(11) 0.019(9) -0.006(7) -0.005(6) 0.006(7)
C4 0.074(3) 0.090(3) 0.159(5) -0.092(3) 0.089(3) -0.052(3)

loop_
_atom_type_symbol
_atom_type_description
_atom_type_scat_dispersion_real
_atom_type_scat_dispersion_imag
_atom_type_scat_source
C C 0.0033 0.0016 'International Tables Vol C Tables 4.2.6.8 and 6.1.1.4'
H H 0.0000 0.0000 'International Tables Vol C Tables 4.2.6.8 and 6.1.1.4'
N N 0.0061 0.0033 'International Tables Vol C Tables 4.2.6.8 and 6.1.1.4'
P P 0.1023 0.0942 'International Tables Vol C Tables 4.2.6.8 and 6.1.1.4'
O O 0.0106 0.0060 'International Tables Vol C Tables 4.2.6.8 and 6.1.1.4'

loop_
_geom_angle_atom_site_label_1
_geom_angle_atom_site_label_2
_geom_angle_atom_site_label_3
_geom_angle
O1 P1 C11 108.7(7)
O1 P1 C2 128.7(7)
C11 P1 C2 100.86(13)
O1 P1 C7 112.0(7)
C11 P1 C7 100.32(13)
C2 P1 C7 102.52(13)
C1 N1 C17 119.3(2)
C28 C23 C24 121.0(3)
C28 C23 N2 119.1(2)
C24 C23 N2 119.6(2)
C6 N2 C23 121.3(2)
C18 C17 C22 121.3(3)
C18 C17 N1 120.1(2)
C22 C17 N1 118.5(2)
N2 C6 C7 122.9(3)
N2 C6 C10 128.6(3)
C7 C6 C10 108.5(2)
N1 C1 C5 128.7(3)
N1 C1 C2 122.7(2)
C5 C1 C2 108.5(2)
C19 C18 C17 118.1(3)
C19 C18 C29 121.5(3)
C17 C18 C29 120.3(3)
C25 C24 C23 118.8(3)
C25 C24 C31 120.6(3)
C23 C24 C31 120.6(3)
C14 C13 C12 119.8(3)
C14 C13 H13 120.1
C12 C13 H13 120.1
C26 C27 C28 121.7(3)
C26 C27 H27 119.1
C28 C27 H27 119.1
C26 C25 C24 121.2(3)
C26 C25 H25 119.4
C24 C25 H25 119.4
C4 C3 C2 105.3(2)
C4 C3 H3A 110.7
C2 C3 H3A 110.7
C4 C3 H3B 110.7
C2 C3 H3B 110.7
H3A C3 H3B 108.8
C27 C28 C23 117.7(3)
C27 C28 C32 120.7(3)
C23 C28 C32 121.6(3)
C16 C11 C12 117.8(3)
C16 C11 P1 116.5(2)
C12 C11 P1 125.6(2)
C1 C2 C3 105.1(2)
C1 C2 P1 113.01(19)
C3 C2 P1 107.74(19)
C1 C2 H2 109.8(17)
C3 C2 H2 113.8(17)
P1 C2 H2 107.5(17)
C25 C26 C27 119.5(3)
C25 C26 H26 120.3
C27 C26 H26 120.3
C28 C32 H32A 109.5
C28 C32 H32B 109.5
H32A C32 H32B 109.5
C28 C32 H32C 109.5
H32A C32 H32C 109.5
H32B C32 H32C 109.5
C28 C32 H32D 109.5
H32A C32 H32D 141.1
H32B C32 H32D 56.3
H32C C32 H32D 56.3
C28 C32 H32E 109.5
H32A C32 H32E 56.3
H32B C32 H32E 141.1
H32C C32 H32E 56.3
H32D C32 H32E 109.5
C28 C32 H32F 109.5
H32A C32 H32F 56.3
H32B C32 H32F 56.3
H32C C32 H32F 141.1
H32D C32 H32F 109.5
H32E C32 H32F 109.5
C8 C9 C10 103.7(2)
C8 C9 H9A 111.0
C10 C9 H9A 111.0
C8 C9 H9B 111.0
C10 C9 H9B 111.0
H9A C9 H9B 109.0
C20 C19 C18 121.5(3)
C20 C19 H19 119.2
C18 C19 H19 119.2
C7 C8 C9 104.9(2)
C7 C8 H8A 110.8
C9 C8 H8A 110.8
C7 C8 H8B 110.8
C9 C8 H8B 110.8
H8A C8 H8B 108.8
C15 C16 C11 121.0(3)
C15 C16 H16 119.5
C11 C16 H16 119.5
C20 C21 C22 121.1(3)
C20 C21 H21 119.5
C22 C21 H21 119.5
C21 C22 C17 118.4(3)
C21 C22 C30 120.9(3)
C17 C22 C30 120.7(2)
C14 C15 C16 120.3(3)
C14 C15 H15 119.9
C16 C15 H15 119.9
C6 C7 C8 106.5(2)
C6 C7 P1 114.16(19)
C8 C7 P1 119.8(2)
C6 C7 H7 105.5(18)
C8 C7 H7 106.3(19)
P1 C7 H7 103.4(18)
C4 C5 C1 107.8(3)
C4 C5 H5A 110.1
C1 C5 H5A 110.1
C4 C5 H5B 110.1
C1 C5 H5B 110.1
H5A C5 H5B 108.5
C13 C14 C15 119.9(3)
C13 C14 H14 120.1
C15 C14 H14 120.1
C18 C29 H29A 109.5
C18 C29 H29B 109.5
H29A C29 H29B 109.5
C18 C29 H29C 109.5
H29A C29 H29C 109.5
H29B C29 H29C 109.5
C22 C30 H30A 109.5
C22 C30 H30B 109.5
H30A C30 H30B 109.5
C22 C30 H30C 109.5
H30A C30 H30C 109.5
H30B C30 H30C 109.5
C13 C12 C11 121.0(3)
C13 C12 H12 119.5
C11 C12 H12 119.5
C24 C31 H31A 109.5
C24 C31 H31B 109.5
H31A C31 H31B 109.5
C24 C31 H31C 109.5
H31A C31 H31C 109.5
H31B C31 H31C 109.5
C24 C31 H31D 109.5
H31A C31 H31D 141.1
H31B C31 H31D 56.3
H31C C31 H31D 56.3
C24 C31 H31E 109.5
H31A C31 H31E 56.3
H31B C31 H31E 141.1
H31C C31 H31E 56.3
H31D C31 H31E 109.5
C24 C31 H31F 109.5
H31A C31 H31F 56.3
H31B C31 H31F 56.3
H31C C31 H31F 141.1
H31D C31 H31F 109.5
H31E C31 H31F 109.5
C6 C10 C9 103.6(2)
C6 C10 H10A 111.0
C9 C10 H10A 111.0
C6 C10 H10B 111.0
C9 C10 H10B 111.0
H10A C10 H10B 109.0
C21 C20 C19 119.6(3)
C21 C20 H20 120.2
C19 C20 H20 120.2
C5 C4 C3 112.2(3)
C5 C4 H4A 109.2
C3 C4 H4A 109.2
C5 C4 H4B 109.2
C3 C4 H4B 109.2
H4A C4 H4B 107.9

loop_
_geom_bond_atom_site_label_1
_geom_bond_atom_site_label_2
_geom_bond_distance
P1 O1 1.238(13)
P1 C11 1.839(3)
P1 C2 1.851(3)
P1 C7 1.854(3)
N1 C1 1.273(3)
N1 C17 1.425(3)
C23 C28 1.398(4)
C23 C24 1.401(4)
C23 N2 1.421(4)
N2 C6 1.275(4)
C17 C18 1.393(4)
C17 C22 1.397(4)
C6 C7 1.490(4)
C6 C10 1.507(4)
C1 C5 1.493(4)
C1 C2 1.510(4)
C18 C19 1.389(4)
C18 C29 1.503(4)
C24 C25 1.386(4)
C24 C31 1.506(4)
C13 C14 1.367(4)
C13 C12 1.387(4)
C13 H13 0.9300
C27 C26 1.378(4)
C27 C28 1.397(4)
C27 H27 0.9300
C25 C26 1.375(4)
C25 H25 0.9300
C3 C4 1.491(4)
C3 C2 1.543(4)
C3 H3A 0.9700
C3 H3B 0.9700
C28 C32 1.503(4)
C11 C16 1.381(4)
C11 C12 1.392(4)
C2 H2 0.92(3)
C26 H26 0.9300
C32 H32A 0.9600
C32 H32B 0.9600
C32 H32C 0.9600
C32 H32D 0.9600
C32 H32E 0.9600
C32 H32F 0.9600
C9 C8 1.526(4)
C9 C10 1.529(4)
C9 H9A 0.9700
C9 H9B 0.9700
C19 C20 1.379(5)
C19 H19 0.9300
C8 C7 1.523(4)
C8 H8A 0.9700
C8 H8B 0.9700
C16 C15 1.379(4)
C16 H16 0.9300
C21 C20 1.377(5)
C21 C22 1.391(4)
C21 H21 0.9300
C22 C30 1.497(4)
C15 C14 1.377(5)
C15 H15 0.9300
C7 H7 1.01(3)
C5 C4 1.402(4)
C5 H5A 0.9700
C5 H5B 0.9700
C14 H14 0.9300
C29 H29A 0.9600
C29 H29B 0.9600
C29 H29C 0.9600
C30 H30A 0.9600
C30 H30B 0.9600
C30 H30C 0.9600
C12 H12 0.9300
C31 H31A 0.9600
C31 H31B 0.9600
C31 H31C 0.9600
C31 H31D 0.9600
C31 H31E 0.9600
C31 H31F 0.9600
C10 H10A 0.9700
C10 H10B 0.9700
C20 H20 0.9300
C4 H4A 0.9700
C4 H4B 0.9700

loop_
_geom_torsion_atom_site_label_1
_geom_torsion_atom_site_label_2
_geom_torsion_atom_site_label_3
_geom_torsion_atom_site_label_4
_geom_torsion
C28 C23 N2 C6 78.3(3)
C24 C23 N2 C6 -108.0(3)
C1 N1 C17 C18 88.7(3)
C1 N1 C17 C22 -94.7(3)
C23 N2 C6 C7 -175.4(2)
C23 N2 C6 C10 4.9(4)
C17 N1 C1 C5 -0.2(5)
C17 N1 C1 C2 175.2(2)
C22 C17 C18 C19 -0.4(4)
N1 C17 C18 C19 176.1(2)
C22 C17 C18 C29 177.5(3)
N1 C17 C18 C29 -5.9(4)
C28 C23 C24 C25 -3.6(4)
N2 C23 C24 C25 -177.2(2)
C28 C23 C24 C31 177.6(3)
N2 C23 C24 C31 4.0(4)
C23 C24 C25 C26 0.0(4)
C31 C24 C25 C26 178.8(3)
C26 C27 C28 C23 -1.7(4)
C26 C27 C28 C32 177.1(3)
C24 C23 C28 C27 4.3(4)
N2 C23 C28 C27 178.0(2)
C24 C23 C28 C32 -174.4(3)
N2 C23 C28 C32 -0.8(4)
O1 P1 C11 C16 -34.3(8)
C2 P1 C11 C16 -171.7(2)
C7 P1 C11 C16 83.2(2)
O1 P1 C11 C12 149.1(8)
C2 P1 C11 C12 11.7(3)
C7 P1 C11 C12 -93.4(3)
N1 C1 C2 C3 -165.0(3)
C5 C1 C2 C3 11.2(3)
N1 C1 C2 P1 77.8(3)
C5 C1 C2 P1 -106.0(3)
C4 C3 C2 C1 -9.5(4)
C4 C3 C2 P1 111.2(3)
O1 P1 C2 C1 67.3(9)
C11 P1 C2 C1 -167.87(19)
C7 P1 C2 C1 -64.6(2)
O1 P1 C2 C3 -48.3(9)
C11 P1 C2 C3 76.5(2)
C7 P1 C2 C3 179.78(19)
C24 C25 C26 C27 2.6(4)
C28 C27 C26 C25 -1.8(4)
C17 C18 C19 C20 0.8(4)
C29 C18 C19 C20 -177.1(3)
C10 C9 C8 C7 33.3(3)
C12 C11 C16 C15 3.1(4)
P1 C11 C16 C15 -173.8(3)
C20 C21 C22 C17 1.1(4)
C20 C21 C22 C30 -179.2(3)
C18 C17 C22 C21 -0.6(4)
N1 C17 C22 C21 -177.1(2)
C18 C17 C22 C30 179.8(3)
N1 C17 C22 C30 3.2(4)
C11 C16 C15 C14 -1.9(5)
N2 C6 C7 C8 176.6(3)
C10 C6 C7 C8 -3.6(3)
N2 C6 C7 P1 -48.9(3)
C10 C6 C7 P1 130.9(2)
C9 C8 C7 C6 -18.6(3)
C9 C8 C7 P1 -150.0(2)
O1 P1 C7 C6 31.7(8)
C11 P1 C7 C6 -83.4(2)
C2 P1 C7 C6 173.0(2)
O1 P1 C7 C8 159.8(8)
C11 P1 C7 C8 44.7(3)
C2 P1 C7 C8 -59.0(3)
N1 C1 C5 C4 167.2(4)
C2 C1 C5 C4 -8.7(5)
C12 C13 C14 C15 1.8(4)
C16 C15 C14 C13 -0.6(5)
C14 C13 C12 C11 -0.6(4)
C16 C11 C12 C13 -1.9(4)
P1 C11 C12 C13 174.7(2)
N2 C6 C10 C9 -156.0(3)
C7 C6 C10 C9 24.2(3)
C8 C9 C10 C6 -35.2(3)
C22 C21 C20 C19 -0.7(4)
C18 C19 C20 C21 -0.3(4)
C1 C5 C4 C3 2.4(6)
C2 C3 C4 C5 4.6(5)
